data_4023219
loop_
_publ_author_name
'Bernd Schetter'
'Burkhard Ziemer'
'Gregor Schnakenburg'
'Rainer Mahrwald'

_publ_section_title
;
 Tetranuclear BINOL-Titanium Complex in Selective Direct Aldol Additions
;
_journal_name_full 'Journal of Organic Chemistry'
_journal_page_first 813
_journal_page_last 819
_journal_paper_doi 10.1021/jo7014054
_journal_volume 73
_journal_year 2008
_chemical_formula_moiety 'C120 H72 O16 Ti4'
_chemical_formula_sum 'C120 H72 O16 Ti4'
_chemical_formula_weight 1961.38
_chemical_name_systematic
; 
 ? 
;
_space_group_IT_number 219
_symmetry_cell_setting cubic
_symmetry_space_group_name_Hall 'F -4a 2 3'
_symmetry_space_group_name_H-M 'F -4 3 c'
_atom_sites_solution_hydrogens geom
_atom_sites_solution_primary direct
_atom_sites_solution_secondary difmap
_audit_creation_method SHELXL-97
_cell_angle_alpha 90.00
_cell_angle_beta 90.00
_cell_angle_gamma 90.00
_cell_formula_units_Z 8
_cell_length_a 32.348(5)
_cell_length_b 32.348(5)
_cell_length_c 32.348(5)
_cell_measurement_reflns_used 800
_cell_measurement_temperature 180(2)
_cell_measurement_theta_max 22.0
_cell_measurement_theta_min 3.0
_cell_volume 33848(9)
_computing_structure_refinement 'SHELXL-97 (Sheldrick, 1997)'
_computing_structure_solution 'SHELXS-97 (Sheldrick, 1990)'
_diffrn_ambient_temperature 180(2)
_diffrn_measured_fraction_theta_full 0.978
_diffrn_measured_fraction_theta_max 0.978
_diffrn_radiation_monochromator graphite
_diffrn_radiation_source 'fine-focus sealed tube'
_diffrn_radiation_type MoK\a
_diffrn_radiation_wavelength 0.71073
_diffrn_reflns_av_R_equivalents 0.0931
_diffrn_reflns_av_sigmaI/netI 0.0554
_diffrn_reflns_limit_h_max 20
_diffrn_reflns_limit_h_min 0
_diffrn_reflns_limit_k_max 24
_diffrn_reflns_limit_k_min 0
_diffrn_reflns_limit_l_max 34
_diffrn_reflns_limit_l_min 4
_diffrn_reflns_number 978
_diffrn_reflns_theta_full 22.48
_diffrn_reflns_theta_max 22.48
_diffrn_reflns_theta_min 2.82
_exptl_absorpt_coefficient_mu 0.222
_exptl_absorpt_correction_T_max 0.9165
_exptl_absorpt_correction_T_min 0.9010
_exptl_absorpt_correction_type none
_exptl_crystal_colour red
_exptl_crystal_density_diffrn 0.770
_exptl_crystal_density_method none
_exptl_crystal_description cube
_exptl_crystal_F_000 8064
_exptl_crystal_size_max 0.48
_exptl_crystal_size_mid 0.40
_exptl_crystal_size_min 0.40
_platon_squeeze_details ' ?'
_refine_diff_density_max 0.195
_refine_diff_density_min -0.222
_refine_diff_density_rms 0.047
_refine_ls_abs_structure_details 'Flack H D (1983), Acta Cryst. A39, 876-881'
_refine_ls_abs_structure_Flack 0.14(10)
_refine_ls_extinction_method none
_refine_ls_goodness_of_fit_ref 0.871
_refine_ls_hydrogen_treatment constr
_refine_ls_matrix_type full
_refine_ls_number_parameters 106
_refine_ls_number_reflns 978
_refine_ls_number_restraints 0
_refine_ls_restrained_S_all 0.871
_refine_ls_R_factor_all 0.0718
_refine_ls_R_factor_gt 0.0497
_refine_ls_shift/su_max 0.001
_refine_ls_shift/su_mean 0.000
_refine_ls_structure_factor_coef Fsqd
_refine_ls_weighting_details 'calc w=1/[\s^2^(Fo^2^)+(0.0847P)^2^] where P=(Fo^2^+2Fc^2^)/3'
_refine_ls_weighting_scheme calc
_refine_ls_wR_factor_gt 0.1198
_refine_ls_wR_factor_ref 0.1294
_reflns_number_gt 633
_reflns_number_total 978
_reflns_threshold_expression I>2sigma(I)
_cod_data_source_file jo7014054-File003.cif
_cod_data_source_block d:\x-data\ziemer\schett7a
_cod_depositor_comments
;
The following automatic conversions were performed:
'_symmetry_cell_setting' value 'Cubic' changed to 'cubic' according to
'/home/saulius/struct/CIF-dictionaries/cif_core.dic' dictionary named
'cif_core.dic' version 2.4.1 from 2010-06-29.

Automatic conversion script
Id: cif_fix_enum 1527 2010-12-29 10:47:43Z saulius 
;
_cod_database_code 4023219

loop_
_symmetry_equiv_pos_as_xyz
'x, y, z'
'x, -y, -z'
'-x, -y, z'
'-x, y, -z'
'y, -x, -z+1/2'
'-y, -x, z+1/2'
'-y, x, -z+1/2'
'y, x, z+1/2'
'y, z, x'
'-y, -z, x'
'y, -z, -x'
'-y, z, -x'
'z, -y, -x+1/2'
'z, y, x+1/2'
'-z, y, -x+1/2'
'-z, -y, x+1/2'
'z, x, y'
'-z, x, -y'
'-z, -x, y'
'z, -x, -y'
'x, z+1/2, y'
'x, -z+1/2, -y'
'-x, z+1/2, -y'
'-x, -z+1/2, y'
'x, y+1/2, z+1/2'
'x, -y+1/2, -z+1/2'
'-x, -y+1/2, z+1/2'
'-x, y+1/2, -z+1/2'
'y, -x+1/2, -z+1'
'-y, -x+1/2, z+1'
'-y, x+1/2, -z+1'
'y, x+1/2, z+1'
'y, z+1/2, x+1/2'
'-y, -z+1/2, x+1/2'
'y, -z+1/2, -x+1/2'
'-y, z+1/2, -x+1/2'
'z, -y+1/2, -x+1'
'z, y+1/2, x+1'
'-z, y+1/2, -x+1'
'-z, -y+1/2, x+1'
'z, x+1/2, y+1/2'
'-z, x+1/2, -y+1/2'
'-z, -x+1/2, y+1/2'
'z, -x+1/2, -y+1/2'
'x, z+1, y+1/2'
'x, -z+1, -y+1/2'
'-x, z+1, -y+1/2'
'-x, -z+1, y+1/2'
'x+1/2, y, z+1/2'
'x+1/2, -y, -z+1/2'
'-x+1/2, -y, z+1/2'
'-x+1/2, y, -z+1/2'
'y+1/2, -x, -z+1'
'-y+1/2, -x, z+1'
'-y+1/2, x, -z+1'
'y+1/2, x, z+1'
'y+1/2, z, x+1/2'
'-y+1/2, -z, x+1/2'
'y+1/2, -z, -x+1/2'
'-y+1/2, z, -x+1/2'
'z+1/2, -y, -x+1'
'z+1/2, y, x+1'
'-z+1/2, y, -x+1'
'-z+1/2, -y, x+1'
'z+1/2, x, y+1/2'
'-z+1/2, x, -y+1/2'
'-z+1/2, -x, y+1/2'
'z+1/2, -x, -y+1/2'
'x+1/2, z+1/2, y+1/2'
'x+1/2, -z+1/2, -y+1/2'
'-x+1/2, z+1/2, -y+1/2'
'-x+1/2, -z+1/2, y+1/2'
'x+1/2, y+1/2, z'
'x+1/2, -y+1/2, -z'
'-x+1/2, -y+1/2, z'
'-x+1/2, y+1/2, -z'
'y+1/2, -x+1/2, -z+1/2'
'-y+1/2, -x+1/2, z+1/2'
'-y+1/2, x+1/2, -z+1/2'
'y+1/2, x+1/2, z+1/2'
'y+1/2, z+1/2, x'
'-y+1/2, -z+1/2, x'
'y+1/2, -z+1/2, -x'
'-y+1/2, z+1/2, -x'
'z+1/2, -y+1/2, -x+1/2'
'z+1/2, y+1/2, x+1/2'
'-z+1/2, y+1/2, -x+1/2'
'-z+1/2, -y+1/2, x+1/2'
'z+1/2, x+1/2, y'
'-z+1/2, x+1/2, -y'
'-z+1/2, -x+1/2, y'
'z+1/2, -x+1/2, -y'
'x+1/2, z+1, y'
'x+1/2, -z+1, -y'
'-x+1/2, z+1, -y'
'-x+1/2, -z+1, y'

loop_
_atom_site_label
_atom_site_type_symbol
_atom_site_fract_x
_atom_site_fract_y
_atom_site_fract_z
_atom_site_U_iso_or_equiv
_atom_site_adp_type
_atom_site_occupancy
_atom_site_symmetry_multiplicity
_atom_site_calc_flag
_atom_site_refinement_flags
_atom_site_disorder_assembly
_atom_site_disorder_group
C1 C 0.9516(2) 0.87962(19) 1.0012(2) 0.0548(16) Uani 1 1 d . . .
C2 C 0.9125(2) 0.8819(2) 1.0214(2) 0.0631(19) Uani 1 1 d . . .
H2 H 0.8935 0.9031 1.0142 0.076 Uiso 1 1 calc R . .
C3 C 0.9024(2) 0.8535(2) 1.0511(2) 0.0657(19) Uani 1 1 d . . .
H3 H 0.8761 0.8552 1.0640 0.079 Uiso 1 1 calc R . .
C4 C 0.9297(2) 0.82224(19) 1.0628(2) 0.0606(18) Uani 1 1 d . . .
C5 C 0.9214(3) 0.7933(2) 1.0957(2) 0.080(3) Uani 1 1 d . . .
H5 H 0.8953 0.7943 1.1092 0.096 Uiso 1 1 calc R . .
C6 C 0.9497(3) 0.7648(3) 1.1079(3) 0.088(3) Uani 1 1 d . . .
H6 H 0.9435 0.7458 1.1294 0.105 Uiso 1 1 calc R . .
C7 C 0.9881(3) 0.7639(2) 1.0883(3) 0.079(2) Uani 1 1 d . . .
H7 H 1.0080 0.7444 1.0974 0.095 Uiso 1 1 calc R . .
C8 C 0.9982(2) 0.7892(2) 1.05730(19) 0.0603(17) Uani 1 1 d . . .
H8 H 1.0246 0.7867 1.0446 0.072 Uiso 1 1 calc R . .
C9 C 0.9702(2) 0.81959(17) 1.0431(2) 0.0551(18) Uani 1 1 d . . .
C10 C 0.9799(2) 0.84813(18) 1.0110(2) 0.0538(17) Uani 1 1 d . . .
O1 O 0.96200(14) 0.90738(12) 0.97204(13) 0.0513(12) Uani 1 1 d . . .
O2 O 0.97148(12) 0.97148(12) 1.02852(12) 0.0523(17) Uani 1 3 d S . .
Ti Ti 0.96234(3) 0.96234(3) 0.96234(3) 0.0475(5) Uani 1 3 d S . .

loop_
_atom_site_aniso_label
_atom_site_aniso_U_11
_atom_site_aniso_U_22
_atom_site_aniso_U_33
_atom_site_aniso_U_23
_atom_site_aniso_U_13
_atom_site_aniso_U_12
C1 0.054(4) 0.047(4) 0.063(4) -0.005(4) 0.001(3) -0.001(3)
C2 0.053(4) 0.063(4) 0.073(5) -0.002(4) 0.007(4) -0.014(4)
C3 0.051(4) 0.060(4) 0.086(5) 0.006(4) 0.019(4) -0.005(4)
C4 0.067(5) 0.049(3) 0.066(5) -0.003(4) 0.015(4) -0.012(4)
C5 0.095(6) 0.069(5) 0.076(5) -0.004(4) 0.026(5) -0.022(5)
C6 0.127(9) 0.057(5) 0.079(6) 0.021(4) 0.004(5) -0.002(5)
C7 0.093(7) 0.068(5) 0.076(5) 0.011(4) 0.006(5) 0.018(4)
C8 0.074(4) 0.050(4) 0.057(4) 0.000(3) 0.000(4) 0.004(4)
C9 0.075(5) 0.040(3) 0.050(4) -0.005(3) 0.012(4) -0.007(3)
C10 0.051(4) 0.046(3) 0.064(5) 0.000(3) 0.005(3) 0.005(3)
O1 0.055(3) 0.044(2) 0.055(3) 0.001(2) -0.005(2) -0.007(2)
O2 0.0523(17) 0.0523(17) 0.0523(17) 0.0007(18) 0.0007(18) -0.0007(18)
Ti 0.0475(5) 0.0475(5) 0.0475(5) 0.0006(5) 0.0006(5) 0.0006(5)

loop_
_atom_type_symbol
_atom_type_description
_atom_type_scat_dispersion_real
_atom_type_scat_dispersion_imag
_atom_type_scat_source
C C 0.0033 0.0016 'International Tables Vol C Tables 4.2.6.8 and 6.1.1.4'
H H 0.0000 0.0000 'International Tables Vol C Tables 4.2.6.8 and 6.1.1.4'
O O 0.0106 0.0060 'International Tables Vol C Tables 4.2.6.8 and 6.1.1.4'
Ti Ti 0.2776 0.4457 'International Tables Vol C Tables 4.2.6.8 and 6.1.1.4'

loop_
_geom_angle_atom_site_label_1
_geom_angle_atom_site_label_2
_geom_angle_atom_site_label_3
_geom_angle
_geom_angle_site_symmetry_1
_geom_angle_site_symmetry_3
_geom_angle_publ_flag
O1 C1 C10 118.6(6) . . ?
O1 C1 C2 120.5(6) . . ?
C10 C1 C2 120.9(7) . . ?
C3 C2 C1 120.0(7) . . ?
C3 C2 H2 120.0 . . ?
C1 C2 H2 120.0 . . ?
C2 C3 C4 121.7(6) . . ?
C2 C3 H3 119.2 . . ?
C4 C3 H3 119.2 . . ?
C3 C4 C5 123.6(7) . . ?
C3 C4 C9 119.5(6) . . ?
C5 C4 C9 116.8(7) . . ?
C6 C5 C4 122.0(8) . . ?
C6 C5 H5 119.0 . . ?
C4 C5 H5 119.0 . . ?
C5 C6 C7 118.7(7) . . ?
C5 C6 H6 120.7 . . ?
C7 C6 H6 120.7 . . ?
C8 C7 C6 123.3(8) . . ?
C8 C7 H7 118.3 . . ?
C6 C7 H7 118.3 . . ?
C7 C8 C9 120.8(7) . . ?
C7 C8 H8 119.6 . . ?
C9 C8 H8 119.6 . . ?
C8 C9 C10 123.0(6) . . ?
C8 C9 C4 118.4(6) . . ?
C10 C9 C4 118.5(6) . . ?
C1 C10 C9 119.3(6) . . ?
C1 C10 C10 117.7(6) . 4_757 ?
C9 C10 C10 122.9(6) . 4_757 ?
C1 O1 Ti 141.3(4) . . ?
Ti O2 Ti 104.34(18) . 4_757 ?
Ti O2 Ti 104.34(18) . 2_577 ?
Ti O2 Ti 104.34(18) 4_757 2_577 ?
O1 Ti O1 99.57(18) 17 . ?
O1 Ti O1 99.57(18) 17 9 ?
O1 Ti O1 99.57(18) . 9 ?
O1 Ti O2 96.66(18) 17 2_577 ?
O1 Ti O2 160.69(18) . 2_577 ?
O1 Ti O2 87.92(19) 9 2_577 ?
O1 Ti O2 160.69(19) 17 . ?
O1 Ti O2 87.92(19) . . ?
O1 Ti O2 96.66(18) 9 . ?
O2 Ti O2 73.5(3) 2_577 . ?
O1 Ti O2 87.92(19) 17 4_757 ?
O1 Ti O2 96.66(18) . 4_757 ?
O1 Ti O2 160.69(18) 9 4_757 ?
O2 Ti O2 73.5(3) 2_577 4_757 ?
O2 Ti O2 73.5(3) . 4_757 ?

loop_
_geom_bond_atom_site_label_1
_geom_bond_atom_site_label_2
_geom_bond_distance
_geom_bond_site_symmetry_2
_geom_bond_publ_flag
C1 O1 1.345(8) . ?
C1 C10 1.405(8) . ?
C1 C2 1.425(9) . ?
C2 C3 1.368(9) . ?
C2 H2 0.9500 . ?
C3 C4 1.396(10) . ?
C3 H3 0.9500 . ?
C4 C5 1.442(10) . ?
C4 C9 1.458(9) . ?
C5 C6 1.360(11) . ?
C5 H5 0.9500 . ?
C6 C7 1.394(12) . ?
C6 H6 0.9500 . ?
C7 C8 1.333(10) . ?
C7 H7 0.9500 . ?
C8 C9 1.414(9) . ?
C8 H8 0.9500 . ?
C9 C10 1.427(8) . ?
C10 C10 1.480(12) 4_757 ?
O1 Ti 1.805(4) . ?
O2 Ti 2.181(3) . ?
O2 Ti 2.181(3) 4_757 ?
O2 Ti 2.181(3) 2_577 ?
Ti O1 1.805(4) 17 ?
Ti O1 1.805(4) 9 ?
Ti O2 2.181(3) 2_577 ?
Ti O2 2.181(3) 4_757 ?

loop_
_geom_torsion_atom_site_label_1
_geom_torsion_atom_site_label_2
_geom_torsion_atom_site_label_3
_geom_torsion_atom_site_label_4
_geom_torsion
_geom_torsion_site_symmetry_1
_geom_torsion_site_symmetry_2
_geom_torsion_site_symmetry_3
_geom_torsion_site_symmetry_4
_geom_torsion_publ_flag
O1 C1 C2 C3 -179.8(6) . . . . ?
C10 C1 C2 C3 1.0(11) . . . . ?
C1 C2 C3 C4 0.7(12) . . . . ?
C2 C3 C4 C5 176.0(7) . . . . ?
C2 C3 C4 C9 0.3(11) . . . . ?
C3 C4 C5 C6 -176.0(8) . . . . ?
C9 C4 C5 C6 -0.2(10) . . . . ?
C4 C5 C6 C7 0.8(12) . . . . ?
C5 C6 C7 C8 -1.5(13) . . . . ?
C6 C7 C8 C9 1.6(11) . . . . ?
C7 C8 C9 C10 178.2(7) . . . . ?
C7 C8 C9 C4 -1.0(9) . . . . ?
C3 C4 C9 C8 176.2(6) . . . . ?
C5 C4 C9 C8 0.3(9) . . . . ?
C3 C4 C9 C10 -2.9(9) . . . . ?
C5 C4 C9 C10 -178.9(6) . . . . ?
O1 C1 C10 C9 177.2(6) . . . . ?
C2 C1 C10 C9 -3.7(10) . . . . ?
O1 C1 C10 C10 1.5(10) . . . 4_757 ?
C2 C1 C10 C10 -179.3(7) . . . 4_757 ?
C8 C9 C10 C1 -174.6(6) . . . . ?
C4 C9 C10 C1 4.6(9) . . . . ?
C8 C9 C10 C10 0.8(10) . . . 4_757 ?
C4 C9 C10 C10 180.0(7) . . . 4_757 ?
C10 C1 O1 Ti -133.2(6) . . . . ?
C2 C1 O1 Ti 47.7(10) . . . . ?
C1 O1 Ti O1 -167.0(6) . . . 17 ?
C1 O1 Ti O1 -65.5(8) . . . 9 ?
C1 O1 Ti O2 46.2(9) . . . 2_577 ?
C1 O1 Ti O2 30.9(6) . . . . ?
C1 O1 Ti O2 104.0(7) . . . 4_757 ?
Ti O2 Ti O1 -32.0(5) 4_757 . . 17 ?
Ti O2 Ti O1 77.2(4) 2_577 . . 17 ?
Ti O2 Ti O1 81.6(2) 4_757 . . . ?
Ti O2 Ti O1 -169.2(2) 2_577 . . . ?
Ti O2 Ti O1 -179.0(2) 4_757 . . 9 ?
Ti O2 Ti O1 -69.8(2) 2_577 . . 9 ?
Ti O2 Ti O2 -93.22(9) 4_757 . . 2_577 ?
Ti O2 Ti O2 16.0(2) 2_577 . . 2_577 ?
Ti O2 Ti O2 -16.0(2) 4_757 . . 4_757 ?
Ti O2 Ti O2 93.22(10) 2_577 . . 4_757 ?

loop_
_platon_squeeze_void_nr
_platon_squeeze_void_average_x
_platon_squeeze_void_average_y
_platon_squeeze_void_average_z
_platon_squeeze_void_volume
_platon_squeeze_void_count_electrons
1 0.347 0.008 0.147 18752.9 23.3
